data_1560251
loop_
_publ_author_name
'Huang, Houshi'
'Wu, Zhichao'

_publ_section_title
;
 2-(2,4-Dinitrophenyl)-1-(pyridin-4-yl)ethanol monohydrate
;
_journal_coeditor_code HB4371
_journal_issue 2
_journal_name_full IUCrData
_journal_page_first x201640
_journal_paper_doi 10.1107/S2414314620016405
_journal_volume 6
_journal_year 2021
_chemical_formula_iupac 'C13 H11 N3 O5, H2 O'
_chemical_formula_moiety 'C13 H11 N3 O5, H2 O'
_chemical_formula_sum 'C13 H13 N3 O6'
_chemical_formula_weight 307.26
_chemical_name_systematic
;
2-(2,4-Dinitrophenyl)-1-(pyridin-4-yl)ethanol monohydrate
;
_space_group_crystal_system monoclinic
_space_group_IT_number 14
_space_group_name_Hall '-P 2ybc'
_space_group_name_H-M_alt 'P 1 21/c 1'
_atom_sites_solution_hydrogens mixed
_atom_sites_solution_primary direct
_audit_creation_method SHELXL-2014/7
_cell_angle_alpha 90
_cell_angle_beta 101.326(5)
_cell_angle_gamma 90
_cell_formula_units_Z 4
_cell_length_a 8.639(8)
_cell_length_b 20.045(12)
_cell_length_c 8.116(5)
_cell_measurement_reflns_used 6924
_cell_measurement_temperature 296(2)
_cell_measurement_theta_max 27.122
_cell_measurement_theta_min 2.559
_cell_volume 1378.1(17)
_computing_cell_refinement
;
SAINT (Bruker, 2004)
;
_computing_data_collection
;
SMART (Bruker, 2004)
;
_computing_data_reduction
;
SAINT (Bruker, 2004)
;
_computing_molecular_graphics
;
SHELXTL (Sheldrick, 2008)
;
_computing_publication_material
;
<i>SHELXL2014/7</i> (Sheldrick, 2015)
;
_computing_structure_refinement
;
<i>SHELXL2014/7</i> (Sheldrick, 2015)
;
_computing_structure_solution
;
SHELXS97 (Sheldrick, 2008)
;
_diffrn_ambient_temperature 296.15
_diffrn_measured_fraction_theta_full 1.000
_diffrn_measured_fraction_theta_max 0.932
_diffrn_measurement_device_type 'Bruker SMART CCD'
_diffrn_measurement_method '\w scans'
_diffrn_radiation_type MoK\a
_diffrn_radiation_wavelength 0.71073
_diffrn_reflns_av_R_equivalents 0.0248
_diffrn_reflns_av_unetI/netI 0.0205
_diffrn_reflns_limit_h_max 11
_diffrn_reflns_limit_h_min -11
_diffrn_reflns_limit_k_max 25
_diffrn_reflns_limit_k_min -22
_diffrn_reflns_limit_l_max 10
_diffrn_reflns_limit_l_min -10
_diffrn_reflns_number 10488
_diffrn_reflns_theta_full 25.242
_diffrn_reflns_theta_max 27.263
_diffrn_reflns_theta_min 2.032
_diffrn_source 'sealed tube'
_diffrn_standards_decay_% 0
_exptl_absorpt_coefficient_mu 0.119
_exptl_absorpt_correction_T_max 0.7455
_exptl_absorpt_correction_T_min 0.6155
_exptl_absorpt_correction_type multi-scan
_exptl_absorpt_process_details
;
(SADABS; Bruker, 2004)
;
_exptl_crystal_colour yellow
_exptl_crystal_density_diffrn 1.481
_exptl_crystal_description block
_exptl_crystal_F_000 640
_exptl_crystal_size_max 0.19
_exptl_crystal_size_mid 0.18
_exptl_crystal_size_min 0.17
_refine_diff_density_max 0.369
_refine_diff_density_min -0.237
_refine_ls_extinction_method none
_refine_ls_goodness_of_fit_ref 1.034
_refine_ls_hydrogen_treatment mixed
_refine_ls_matrix_type full
_refine_ls_number_parameters 208
_refine_ls_number_reflns 2889
_refine_ls_number_restraints 0
_refine_ls_restrained_S_all 1.034
_refine_ls_R_factor_all 0.0502
_refine_ls_R_factor_gt 0.0452
_refine_ls_shift/su_max 0.001
_refine_ls_shift/su_mean 0.000
_refine_ls_structure_factor_coef Fsqd
_refine_ls_weighting_details 'w=1/[\s^2^(Fo^2^)+(0.0605P)^2^+0.4306P] where P=(Fo^2^+2Fc^2^)/3'
_refine_ls_weighting_scheme calc
_refine_ls_wR_factor_gt 0.1206
_refine_ls_wR_factor_ref 0.1250
_reflns_number_gt 2531
_reflns_number_total 2889
_reflns_threshold_expression 'I > 2\s(I)'
_cod_data_source_file hb4371sup1.cif
_cod_data_source_block I
_cod_original_cell_volume 1378.2(17)
_cod_original_sg_symbol_H-M 'P 21/c'
_cod_database_code 1560251
_shelx_space_group_comment
;
The symmetry employed for this shelxl refinement is uniquely defined
by the following loop, which should always be used as a source of
symmetry information in preference to the above space-group names.
They are only intended as comments.
;
_shelx_estimated_absorpt_t_min 0.958
_shelx_estimated_absorpt_t_max 0.963

loop_
_space_group_symop_operation_xyz
'x, y, z'
'-x, y+1/2, -z+1/2'
'-x, -y, -z'
'x, -y-1/2, z-1/2'

loop_
_atom_site_type_symbol
_atom_site_label
_atom_site_fract_x
_atom_site_fract_y
_atom_site_fract_z
_atom_site_U_iso_or_equiv
_atom_site_adp_type
_atom_site_calc_flag
_atom_site_occupancy
_atom_site_disorder_assembly
_atom_site_disorder_group
O O2 0.11854(12) 0.30340(6) 0.04733(14) 0.0475(3) Uani d 1 . .
H H2 0.0856 0.3009 -0.0544 0.071 Uiso calc 1 . .
C C3 -0.03252(17) 0.51894(7) 0.25550(18) 0.0418(3) Uani d 1 . .
H H3 -0.0432 0.5644 0.2332 0.050 Uiso calc 1 . .
C C4 0.10032(16) 0.48431(7) 0.23286(18) 0.0389(3) Uani d 1 . .
C C5 0.40549(16) 0.30336(7) 0.08026(17) 0.0383(3) Uani d 1 . .
C C6 0.12367(17) 0.41637(7) 0.26901(17) 0.0393(3) Uani d 1 . .
C C7 -0.14831(17) 0.48357(8) 0.31235(18) 0.0435(3) Uani d 1 . .
N N8 -0.29271(16) 0.51917(8) 0.33273(18) 0.0563(4) Uani d 1 . .
N N9 0.21854(15) 0.52431(6) 0.16714(18) 0.0500(3) Uani d 1 . .
N N10 0.68428(15) 0.23063(7) 0.09129(19) 0.0534(4) Uani d 1 . .
C C11 0.25687(16) 0.34380(7) 0.07980(18) 0.0394(3) Uani d 1 . .
H H11 0.2482 0.3787 -0.0060 0.047 Uiso calc 1 . .
O O12 0.30318(16) 0.49757(7) 0.08429(19) 0.0669(4) Uani d 1 . .
C C13 0.41333(17) 0.23595(7) 0.1180(2) 0.0451(3) Uani d 1 . .
H H13 0.3254 0.2137 0.1408 0.054 Uiso calc 1 . .
O O14 -0.30398(18) 0.57810(8) 0.2980(2) 0.0795(4) Uani d 1 . .
C C15 0.0034(2) 0.38446(8) 0.3309(2) 0.0488(4) Uani d 1 . .
H H15 0.0154 0.3396 0.3594 0.059 Uiso calc 1 . .
C C16 -0.1328(2) 0.41660(8) 0.3516(2) 0.0504(4) Uani d 1 . .
H H16 -0.2119 0.3937 0.3910 0.060 Uiso calc 1 . .
C C17 0.55312(19) 0.20209(8) 0.1213(2) 0.0529(4) Uani d 1 . .
H H17 0.5560 0.1567 0.1459 0.064 Uiso calc 1 . .
C C18 0.26799(18) 0.37632(7) 0.25304(19) 0.0438(3) Uani d 1 . .
H H18A 0.2839 0.3417 0.3382 0.053 Uiso calc 1 . .
H H18B 0.3596 0.4054 0.2747 0.053 Uiso calc 1 . .
C C19 0.54071(18) 0.33341(8) 0.0472(2) 0.0499(4) Uani d 1 . .
H H19 0.5407 0.3785 0.0205 0.060 Uiso calc 1 . .
O O20 0.2244(2) 0.58322(7) 0.1986(3) 0.1047(7) Uani d 1 . .
C C21 0.67505(19) 0.29564(9) 0.0543(2) 0.0547(4) Uani d 1 . .
H H21 0.7647 0.3166 0.0320 0.066 Uiso calc 1 . .
O O22 -0.3925(2) 0.48738(9) 0.3855(3) 0.1002(6) Uani d 1 . .
O O1 -0.00579(15) 0.69790(7) 0.28295(16) 0.0537(3) Uani d 1 . .
H H1A -0.044(3) 0.7282(11) 0.324(3) 0.072(7) Uiso d 1 . .
H H1B 0.094(3) 0.7007(10) 0.319(3) 0.072(6) Uiso d 1 . .

loop_
_atom_site_aniso_label
_atom_site_aniso_U_11
_atom_site_aniso_U_22
_atom_site_aniso_U_33
_atom_site_aniso_U_12
_atom_site_aniso_U_13
_atom_site_aniso_U_23
O2 0.0343(5) 0.0568(6) 0.0508(6) -0.0054(4) 0.0066(4) -0.0012(5)
C3 0.0400(7) 0.0391(7) 0.0445(7) 0.0017(6) 0.0040(6) -0.0014(6)
C4 0.0356(7) 0.0387(7) 0.0413(7) -0.0043(5) 0.0053(5) -0.0016(6)
C5 0.0340(7) 0.0411(7) 0.0395(7) -0.0008(5) 0.0064(5) -0.0012(5)
C6 0.0403(7) 0.0395(7) 0.0377(7) 0.0010(6) 0.0062(5) -0.0019(5)
C7 0.0380(7) 0.0513(8) 0.0412(7) 0.0024(6) 0.0075(6) -0.0072(6)
N8 0.0428(7) 0.0717(10) 0.0559(8) 0.0063(7) 0.0134(6) -0.0074(7)
N9 0.0424(7) 0.0421(7) 0.0661(9) -0.0068(5) 0.0121(6) -0.0001(6)
N10 0.0366(7) 0.0576(8) 0.0659(9) 0.0065(6) 0.0094(6) 0.0050(7)
C11 0.0337(7) 0.0408(7) 0.0433(7) 0.0001(5) 0.0065(5) 0.0032(6)
O12 0.0645(8) 0.0615(8) 0.0841(9) -0.0096(6) 0.0378(7) -0.0020(7)
C13 0.0352(7) 0.0427(8) 0.0577(9) -0.0029(6) 0.0095(6) 0.0028(6)
O14 0.0669(9) 0.0698(9) 0.1059(12) 0.0257(7) 0.0271(8) 0.0022(8)
C15 0.0599(9) 0.0382(7) 0.0521(8) -0.0003(7) 0.0200(7) 0.0022(6)
C16 0.0502(9) 0.0520(9) 0.0534(9) -0.0089(7) 0.0212(7) -0.0031(7)
C17 0.0424(8) 0.0441(8) 0.0718(11) 0.0034(6) 0.0100(7) 0.0057(7)
C18 0.0423(8) 0.0433(8) 0.0442(8) 0.0061(6) 0.0049(6) 0.0004(6)
C19 0.0407(8) 0.0444(8) 0.0661(10) -0.0025(6) 0.0144(7) 0.0063(7)
O20 0.0977(12) 0.0435(7) 0.193(2) -0.0191(7) 0.0773(13) -0.0134(10)
C21 0.0345(8) 0.0607(10) 0.0708(11) -0.0036(7) 0.0149(7) 0.0058(8)
O22 0.0645(9) 0.1094(13) 0.1428(17) 0.0092(9) 0.0599(11) 0.0136(12)
O1 0.0379(6) 0.0607(8) 0.0601(7) -0.0024(5) 0.0034(5) -0.0086(6)

loop_
_atom_type_symbol
_atom_type_description
_atom_type_scat_dispersion_real
_atom_type_scat_dispersion_imag
_atom_type_scat_source
C C 0.0033 0.0016 'International Tables Vol C Tables 4.2.6.8 and 6.1.1.4'
H H 0.0000 0.0000 'International Tables Vol C Tables 4.2.6.8 and 6.1.1.4'
N N 0.0061 0.0033 'International Tables Vol C Tables 4.2.6.8 and 6.1.1.4'
O O 0.0106 0.0060 'International Tables Vol C Tables 4.2.6.8 and 6.1.1.4'

loop_
_geom_angle_atom_site_label_1
_geom_angle_atom_site_label_2
_geom_angle_atom_site_label_3
_geom_angle_site_symmetry_1
_geom_angle_site_symmetry_3
_geom_angle
_geom_angle_publ_flag
C11 O2 H2 . . 109.5 ?
C7 C3 C4 . . 117.52(14) ?
C7 C3 H3 . . 121.2 ?
C4 C3 H3 . . 121.2 ?
C3 C4 C6 . . 123.32(13) ?
C3 C4 N9 . . 115.20(13) ?
C6 C4 N9 . . 121.48(13) ?
C13 C5 C19 . . 117.41(14) ?
C13 C5 C11 . . 121.77(13) ?
C19 C5 C11 . . 120.79(14) ?
C15 C6 C4 . . 115.76(13) ?
C15 C6 C18 . . 118.25(14) ?
C4 C6 C18 . . 125.94(13) ?
C3 C7 C16 . . 122.26(14) ?
C3 C7 N8 . . 118.34(15) ?
C16 C7 N8 . . 119.40(14) ?
O14 N8 O22 . . 124.18(16) ?
O14 N8 C7 . . 118.42(15) ?
O22 N8 C7 . . 117.39(17) ?
O20 N9 O12 . . 123.07(15) ?
O20 N9 C4 . . 117.22(14) ?
O12 N9 C4 . . 119.71(13) ?
C17 N10 C21 . . 116.36(14) ?
O2 C11 C5 . . 112.04(13) ?
O2 C11 C18 . . 108.06(12) ?
C5 C11 C18 . . 108.88(11) ?
O2 C11 H11 . . 109.3 ?
C5 C11 H11 . . 109.3 ?
C18 C11 H11 . . 109.3 ?
C17 C13 C5 . . 119.26(14) ?
C17 C13 H13 . . 120.4 ?
C5 C13 H13 . . 120.4 ?
C16 C15 C6 . . 122.89(15) ?
C16 C15 H15 . . 118.6 ?
C6 C15 H15 . . 118.6 ?
C15 C16 C7 . . 118.20(14) ?
C15 C16 H16 . . 120.9 ?
C7 C16 H16 . . 120.9 ?
N10 C17 C13 . . 123.82(16) ?
N10 C17 H17 . . 118.1 ?
C13 C17 H17 . . 118.1 ?
C6 C18 C11 . . 113.58(12) ?
C6 C18 H18A . . 108.8 ?
C11 C18 H18A . . 108.8 ?
C6 C18 H18B . . 108.8 ?
C11 C18 H18B . . 108.8 ?
H18A C18 H18B . . 107.7 ?
C21 C19 C5 . . 119.22(15) ?
C21 C19 H19 . . 120.4 ?
C5 C19 H19 . . 120.4 ?
N10 C21 C19 . . 123.92(15) ?
N10 C21 H21 . . 118.0 ?
C19 C21 H21 . . 118.0 ?
H1A O1 H1B . . 106(2) ?

loop_
_geom_bond_atom_site_label_1
_geom_bond_atom_site_label_2
_geom_bond_site_symmetry_2
_geom_bond_distance
_geom_bond_publ_flag
O2 C11 . 1.4248(19) ?
O2 H2 . 0.8200 ?
C3 C7 . 1.378(2) ?
C3 C4 . 1.384(2) ?
C3 H3 . 0.9300 ?
C4 C6 . 1.400(2) ?
C4 N9 . 1.478(2) ?
C5 C13 . 1.384(2) ?
C5 C19 . 1.387(2) ?
C5 C11 . 1.518(2) ?
C6 C15 . 1.395(2) ?
C6 C18 . 1.510(2) ?
C7 C16 . 1.380(2) ?
C7 N8 . 1.474(2) ?
N8 O14 . 1.214(2) ?
N8 O22 . 1.216(2) ?
N9 O20 . 1.207(2) ?
N9 O12 . 1.2113(19) ?
N10 C17 . 1.334(2) ?
N10 C21 . 1.336(2) ?
C11 C18 . 1.536(2) ?
C11 H11 . 0.9800 ?
C13 C17 . 1.381(2) ?
C13 H13 . 0.9300 ?
C15 C16 . 1.380(2) ?
C15 H15 . 0.9300 ?
C16 H16 . 0.9300 ?
C17 H17 . 0.9300 ?
C18 H18A . 0.9700 ?
C18 H18B . 0.9700 ?
C19 C21 . 1.377(2) ?
C19 H19 . 0.9300 ?
C21 H21 . 0.9300 ?
O1 H1A . 0.80(2) ?
O1 H1B . 0.86(3) ?

loop_
_geom_hbond_atom_site_label_D
_geom_hbond_atom_site_label_H
_geom_hbond_atom_site_label_A
_geom_hbond_site_symmetry_A
_geom_hbond_distance_DH
_geom_hbond_distance_HA
_geom_hbond_distance_DA
_geom_hbond_angle_DHA
O1 H1A O2 2_555 0.80(2) 2.01(2) 2.801(3) 173(2)
O1 H1B N10 2_655 0.86(3) 2.00(3) 2.841(3) 166.1(19)
O2 H2 O1 3_565 0.82 1.85 2.666(3) 175
C17 H17 O20 2_645 0.93 2.53 3.226(4) 131

_cod_database_fobs_code 1560251
